data_4088547
loop_
_publ_author_name
'Choi, Byung Hoon'
'Lee, Ji Hye'
'Hwang, Hyonseok'
'Lee, Kang Mun'
'Park, Myung Hwan'

_publ_section_title
;
 Novel Dimeric o-Carboranyl Triarylborane: Intriguing Ratiometric
 Color-Tunable Sensor via Aggregation-Induced Emission by Fluoride Anions
;
_journal_issue 11
_journal_name_full Organometallics
_journal_page_first 1771
_journal_paper_doi 10.1021/acs.organomet.6b00172
_journal_volume 35
_journal_year 2016
_chemical_formula_moiety C28H36B20Br2
_chemical_formula_sum 'C28 H36 B20 Br2'
_chemical_formula_weight 748.59
_space_group_crystal_system monoclinic
_space_group_IT_number 15
_space_group_name_Hall '-C 2yc'
_space_group_name_H-M_alt 'C 1 2/c 1'
_atom_sites_solution_hydrogens mixed
_audit_creation_method SHELXL-2013
_cell_angle_alpha 90
_cell_angle_beta 96.186(5)
_cell_angle_gamma 90
_cell_formula_units_Z 4
_cell_length_a 21.3146(16)
_cell_length_b 14.7729(11)
_cell_length_c 11.4903(9)
_cell_measurement_reflns_used 5319
_cell_measurement_temperature 296(2)
_cell_measurement_theta_max 30.17
_cell_measurement_theta_min 2.37
_cell_volume 3597.0(5)
_computing_cell_refinement 'Bruker APEX II'
_computing_data_collection 'Bruker APEX II'
_computing_data_reduction 'Bruker APEX II'
_computing_molecular_graphics 'SHELXL-2013 (Sheldrick, 2013)'
_computing_publication_material 'Bruker SHELXTL'
_computing_structure_refinement 'SHELXL-2013 (Sheldrick, 2013)'
_computing_structure_solution 'SHELXL-2013 (Sheldrick, 2013)'
_diffrn_ambient_temperature 296(2)
_diffrn_measured_fraction_theta_full 0.999
_diffrn_measured_fraction_theta_max 0.994
_diffrn_measurement_device_type 'CCD area detector'
_diffrn_measurement_method 'phi and omega scans'
_diffrn_radiation_type MoK\a
_diffrn_radiation_wavelength 0.71073
_diffrn_reflns_av_R_equivalents 0.0416
_diffrn_reflns_av_unetI/netI 0.0372
_diffrn_reflns_Laue_measured_fraction_full 0.999
_diffrn_reflns_Laue_measured_fraction_max 0.994
_diffrn_reflns_limit_h_max 30
_diffrn_reflns_limit_h_min -29
_diffrn_reflns_limit_k_max 20
_diffrn_reflns_limit_k_min -20
_diffrn_reflns_limit_l_max 16
_diffrn_reflns_limit_l_min -16
_diffrn_reflns_number 27339
_diffrn_reflns_point_group_measured_fraction_full 0.999
_diffrn_reflns_point_group_measured_fraction_max 0.994
_diffrn_reflns_theta_full 25.242
_diffrn_reflns_theta_max 30.174
_diffrn_reflns_theta_min 2.374
_diffrn_source 'fine-focus sealed tube'
_exptl_absorpt_coefficient_mu 2.277
_exptl_absorpt_correction_T_max 0.711
_exptl_absorpt_correction_T_min 0.585
_exptl_absorpt_correction_type multi-scan
_exptl_absorpt_process_details SADABS
_exptl_crystal_colour colorless
_exptl_crystal_density_diffrn 1.382
_exptl_crystal_description Cubic
_exptl_crystal_F_000 1496
_exptl_crystal_size_max 0.3
_exptl_crystal_size_mid 0.2
_exptl_crystal_size_min 0.15
_refine_diff_density_max 0.703
_refine_diff_density_min -0.779
_refine_diff_density_rms 0.062
_refine_ls_extinction_method none
_refine_ls_goodness_of_fit_ref 1.005
_refine_ls_hydrogen_treatment mixed
_refine_ls_matrix_type full
_refine_ls_number_parameters 266
_refine_ls_number_reflns 5319
_refine_ls_number_restraints 0
_refine_ls_restrained_S_all 1.005
_refine_ls_R_factor_all 0.0811
_refine_ls_R_factor_gt 0.0410
_refine_ls_shift/su_max 0.007
_refine_ls_shift/su_mean 0.001
_refine_ls_structure_factor_coef Fsqd
_refine_ls_weighting_details 'w=1/[\s^2^(Fo^2^)+(0.0541P)^2^+2.8098P] where P=(Fo^2^+2Fc^2^)/3'
_refine_ls_weighting_scheme calc
_refine_ls_wR_factor_gt 0.0980
_refine_ls_wR_factor_ref 0.1152
_reflns_Friedel_coverage 0.000
_reflns_number_gt 3392
_reflns_number_total 5319
_reflns_threshold_expression 'I > 2\s(I)'
_cod_data_source_file om6b00172_si_002.cif
_cod_data_source_block Compound1
_cod_original_sg_symbol_H-M 'C 2/c'
_cod_database_code 4088547
_shelx_space_group_comment
;
The symmetry employed for this shelxl refinement is uniquely defined
by the following loop, which should always be used as a source of
symmetry information in preference to the above space-group names.
They are only intended as comments.
;
_shelxl_version_number 2013-4

loop_
_space_group_symop_operation_xyz
'x, y, z'
'-x, y, -z+1/2'
'x+1/2, y+1/2, z'
'-x+1/2, y+1/2, -z+1/2'
'-x, -y, -z'
'x, -y, z-1/2'
'-x+1/2, -y+1/2, -z'
'x+1/2, -y+1/2, z-1/2'

loop_
_atom_site_label
_atom_site_type_symbol
_atom_site_fract_x
_atom_site_fract_y
_atom_site_fract_z
_atom_site_U_iso_or_equiv
_atom_site_adp_type
_atom_site_occupancy
_atom_site_site_symmetry_order
_atom_site_calc_flag
_atom_site_refinement_flags_posn
_atom_site_refinement_flags_adp
C1 C 0.16108(9) 0.74053(13) 0.22603(15) 0.0285(4) Uani 1 1 d . .
C2 C 0.13948(9) 0.64813(14) 0.13621(16) 0.0290(4) Uani 1 1 d . .
C3 C 0.09770(8) 0.66078(13) 0.02258(15) 0.0283(4) Uani 1 1 d . .
C4 C 0.12311(9) 0.67909(15) -0.08093(17) 0.0348(5) Uani 1 1 d . .
H104 H 0.1664 0.6881 -0.0795 0.042 Uiso 1 1 calc R U
C5 C 0.08506(9) 0.68425(15) -0.18674(17) 0.0356(5) Uani 1 1 d . .
H105 H 0.1032 0.6980 -0.2547 0.043 Uiso 1 1 calc R U
C6 C 0.02025(9) 0.66926(13) -0.19285(16) 0.0286(4) Uani 1 1 d . .
C7 C -0.00477(9) 0.65080(16) -0.08890(17) 0.0365(5) Uani 1 1 d . .
H107 H -0.0479 0.6409 -0.0904 0.044 Uiso 1 1 calc R U
C8 C 0.03305(10) 0.64672(16) 0.01763(18) 0.0364(5) Uani 1 1 d . .
H106 H 0.0149 0.6345 0.0860 0.044 Uiso 1 1 calc R U
C9 C 0.13636(9) 0.83232(14) 0.18877(17) 0.0316(4) Uani 1 1 d . .
C10 C 0.10063(12) 0.88025(16) 0.2614(2) 0.0454(5) Uani 1 1 d . .
H108 H 0.0919 0.8545 0.3317 0.054 Uiso 1 1 calc R U
C11 C 0.07765(12) 0.96578(17) 0.2314(2) 0.0483(6) Uani 1 1 d . .
H109 H 0.0548 0.9980 0.2822 0.058 Uiso 1 1 calc R U
C12 C 0.08898(11) 1.00249(15) 0.1256(2) 0.0420(5) Uani 1 1 d . .
C13 C 0.12498(11) 0.95761(16) 0.0526(2) 0.0445(5) Uani 1 1 d . .
H111 H 0.1332 0.9836 -0.0179 0.053 Uiso 1 1 calc R U
C14 C 0.14912(11) 0.87295(15) 0.08468(19) 0.0398(5) Uani 1 1 d . .
H110 H 0.1743 0.8429 0.0358 0.048 Uiso 1 1 calc R U
B1 B 0.14899(13) 0.58968(19) 0.3681(2) 0.0408(6) Uani 1 1 d . .
B2 B 0.10686(11) 0.66273(17) 0.26616(19) 0.0327(5) Uani 1 1 d . .
B3 B 0.16740(12) 0.70630(18) 0.36997(19) 0.0358(5) Uani 1 1 d . .
B4 B 0.22961(12) 0.62620(18) 0.3862(2) 0.0408(6) Uani 1 1 d . .
B5 B 0.20722(13) 0.53262(19) 0.2941(2) 0.0443(6) Uani 1 1 d . .
B6 B 0.13109(12) 0.55467(17) 0.2200(2) 0.0381(5) Uani 1 1 d . .
B7 B 0.19937(12) 0.57109(18) 0.1463(2) 0.0378(5) Uani 1 1 d . .
B8 B 0.26032(12) 0.61633(19) 0.2482(2) 0.0420(6) Uani 1 1 d . .
B9 B 0.23559(11) 0.72356(19) 0.2965(2) 0.0369(5) Uani 1 1 d . .
B10 B 0.21586(10) 0.68875(17) 0.1487(2) 0.0320(5) Uani 1 1 d . .
H1 H 0.1244(12) 0.5609(18) 0.436(2) 0.056(7) Uiso 1 1 d . .
H2 H 0.0573(10) 0.6848(14) 0.2621(18) 0.032(5) Uiso 1 1 d . .
H3 H 0.1562(10) 0.7530(16) 0.432(2) 0.038(6) Uiso 1 1 d . .
H4 H 0.2572(13) 0.6216(16) 0.466(2) 0.052(7) Uiso 1 1 d . .
H5 H 0.2212(12) 0.4640(19) 0.315(2) 0.053(7) Uiso 1 1 d . .
H6 H 0.0926(10) 0.5081(15) 0.1846(19) 0.038(6) Uiso 1 1 d . .
H7 H 0.2054(10) 0.5334(16) 0.068(2) 0.039(6) Uiso 1 1 d . .
H8 H 0.3083(13) 0.6042(16) 0.237(2) 0.048(7) Uiso 1 1 d . .
H9 H 0.2647(10) 0.7835(15) 0.3077(18) 0.034(6) Uiso 1 1 d . .
H10 H 0.2311(10) 0.7242(15) 0.0752(19) 0.034(6) Uiso 1 1 d . .
Br Br 0.05331(2) 1.11725(2) 0.08315(3) 0.06217(12) Uani 1 1 d . .

loop_
_atom_site_aniso_label
_atom_site_aniso_U_11
_atom_site_aniso_U_22
_atom_site_aniso_U_33
_atom_site_aniso_U_23
_atom_site_aniso_U_13
_atom_site_aniso_U_12
C1 0.0277(9) 0.0354(10) 0.0216(9) -0.0022(7) -0.0013(7) -0.0030(8)
C2 0.0276(9) 0.0329(9) 0.0252(9) -0.0021(7) -0.0034(7) -0.0032(8)
C3 0.0273(9) 0.0324(10) 0.0235(9) -0.0005(7) -0.0052(7) -0.0020(8)
C4 0.0248(9) 0.0513(13) 0.0269(10) -0.0005(9) -0.0037(7) -0.0055(8)
C5 0.0321(10) 0.0506(13) 0.0231(9) 0.0016(8) -0.0019(8) -0.0055(9)
C6 0.0302(9) 0.0294(9) 0.0242(9) -0.0004(7) -0.0060(7) 0.0007(7)
C7 0.0256(9) 0.0520(12) 0.0299(10) 0.0011(9) -0.0056(8) -0.0048(9)
C8 0.0302(10) 0.0537(13) 0.0243(9) 0.0023(8) -0.0014(8) -0.0057(9)
C9 0.0300(9) 0.0359(11) 0.0280(9) -0.0020(8) -0.0015(7) -0.0018(8)
C10 0.0520(14) 0.0494(13) 0.0357(11) 0.0038(10) 0.0097(10) 0.0095(11)
C11 0.0555(14) 0.0474(13) 0.0427(13) -0.0046(10) 0.0084(11) 0.0116(11)
C12 0.0413(12) 0.0333(11) 0.0485(13) -0.0015(9) -0.0083(10) -0.0003(9)
C13 0.0548(14) 0.0406(12) 0.0379(12) 0.0058(10) 0.0043(10) -0.0002(10)
C14 0.0462(13) 0.0391(12) 0.0348(11) 0.0011(9) 0.0073(9) 0.0003(9)
B1 0.0424(14) 0.0488(14) 0.0294(12) 0.0093(10) -0.0049(10) -0.0039(11)
B2 0.0290(11) 0.0443(13) 0.0244(10) 0.0041(9) 0.0004(8) -0.0053(10)
B3 0.0393(12) 0.0463(14) 0.0204(10) -0.0012(9) -0.0036(9) -0.0005(10)
B4 0.0396(13) 0.0491(15) 0.0303(12) 0.0019(10) -0.0112(10) 0.0014(11)
B5 0.0490(15) 0.0440(14) 0.0365(13) 0.0034(11) -0.0111(11) 0.0060(12)
B6 0.0428(13) 0.0355(12) 0.0337(12) 0.0047(9) -0.0069(10) -0.0056(10)
B7 0.0387(12) 0.0396(13) 0.0329(12) -0.0033(10) -0.0063(10) 0.0055(10)
B8 0.0329(12) 0.0560(16) 0.0346(12) -0.0023(11) -0.0082(10) 0.0075(11)
B9 0.0303(11) 0.0501(15) 0.0280(11) -0.0046(10) -0.0068(9) -0.0029(10)
B10 0.0232(10) 0.0443(13) 0.0274(11) -0.0022(9) -0.0016(8) -0.0005(9)
Br 0.0744(2) 0.04231(15) 0.0680(2) 0.00515(12) -0.00052(14) 0.01412(12)

loop_
_atom_type_symbol
_atom_type_description
_atom_type_scat_dispersion_real
_atom_type_scat_dispersion_imag
_atom_type_scat_source
C C 0.0033 0.0016 'International Tables Vol C Tables 4.2.6.8 and 6.1.1.4'
H H 0.0000 0.0000 'International Tables Vol C Tables 4.2.6.8 and 6.1.1.4'
B B 0.0013 0.0007 'International Tables Vol C Tables 4.2.6.8 and 6.1.1.4'
Br Br -0.2901 2.4595 'International Tables Vol C Tables 4.2.6.8 and 6.1.1.4'

loop_
_geom_angle_atom_site_label_1
_geom_angle_atom_site_label_2
_geom_angle_atom_site_label_3
_geom_angle
_geom_angle_site_symmetry_3
C9 C1 B3 121.91(17) .
C9 C1 B9 122.94(17) .
B3 C1 B9 62.12(13) .
C9 C1 B10 119.42(16) .
B3 C1 B10 112.25(16) .
B9 C1 B10 62.32(13) .
C9 C1 B2 116.94(16) .
B3 C1 B2 62.17(13) .
B9 C1 B2 112.79(16) .
B10 C1 B2 110.65(16) .
C9 C1 C2 118.46(14) .
B3 C1 C2 109.10(15) .
B9 C1 C2 109.63(15) .
B10 C1 C2 59.78(12) .
B2 C1 C2 59.69(12) .
C3 C2 B6 120.05(16) .
C3 C2 B7 120.59(16) .
B6 C2 B7 62.86(15) .
C3 C2 B10 119.44(16) .
B6 C2 B10 112.97(15) .
B7 C2 B10 62.22(14) .
C3 C2 B2 118.49(16) .
B6 C2 B2 62.35(14) .
B7 C2 B2 113.12(16) .
B10 C2 B2 110.41(14) .
C3 C2 C1 120.56(16) .
B6 C2 C1 109.70(14) .
B7 C2 C1 109.54(14) .
B10 C2 C1 59.48(12) .
B2 C2 C1 59.71(12) .
C4 C3 C8 118.16(16) .
C4 C3 C2 121.16(17) .
C8 C3 C2 120.46(17) .
C3 C4 C5 121.11(18) .
C4 C5 C6 121.17(19) .
C7 C6 C5 117.33(16) .
C7 C6 C6 121.2(2) 2_554
C5 C6 C6 121.4(2) 2_554
C6 C7 C8 121.72(18) .
C3 C8 C7 120.49(19) .
C10 C9 C14 118.0(2) .
C10 C9 C1 119.31(18) .
C14 C9 C1 122.70(18) .
C9 C10 C11 121.3(2) .
C12 C11 C10 119.2(2) .
C13 C12 C11 121.0(2) .
C13 C12 Br 120.67(18) .
C11 C12 Br 118.37(18) .
C12 C13 C14 119.4(2) .
C13 C14 C9 121.1(2) .
B2 B1 B3 60.55(14) .
B2 B1 B6 60.12(14) .
B3 B1 B6 108.61(17) .
B2 B1 B4 107.80(18) .
B3 B1 B4 59.73(14) .
B6 B1 B4 107.59(19) .
B2 B1 B5 107.55(17) .
B3 B1 B5 107.49(19) .
B6 B1 B5 59.79(15) .
B4 B1 B5 59.42(15) .
C1 B2 C2 60.60(12) .
C1 B2 B1 106.07(16) .
C2 B2 B1 105.91(17) .
C1 B2 B6 107.09(16) .
C2 B2 B6 58.18(13) .
B1 B2 B6 60.35(14) .
C1 B2 B3 58.73(12) .
C2 B2 B3 107.10(16) .
B1 B2 B3 59.75(14) .
B6 B2 B3 108.17(17) .
C1 B3 B1 106.32(16) .
C1 B3 B4 106.11(17) .
B1 B3 B4 60.84(15) .
C1 B3 B9 58.96(12) .
B1 B3 B9 109.05(19) .
B4 B3 B9 60.29(15) .
C1 B3 B2 59.10(12) .
B1 B3 B2 59.70(14) .
B4 B3 B2 108.01(18) .
B9 B3 B2 107.74(16) .
B3 B4 B5 107.90(17) .
B3 B4 B9 59.97(14) .
B5 B4 B9 108.38(17) .
B3 B4 B8 107.64(17) .
B5 B4 B8 60.50(16) .
B9 B4 B8 59.76(14) .
B3 B4 B1 59.43(15) .
B5 B4 B1 60.23(16) .
B9 B4 B1 107.67(17) .
B8 B4 B1 108.15(17) .
B4 B5 B7 108.15(19) .
B4 B5 B6 108.38(19) .
B7 B5 B6 59.90(14) .
B4 B5 B1 60.35(15) .
B7 B5 B1 107.70(18) .
B6 B5 B1 59.84(15) .
B4 B5 B8 60.03(15) .
B7 B5 B8 59.83(14) .
B6 B5 B8 107.77(17) .
B1 B5 B8 107.87(19) .
C2 B6 B2 59.47(13) .
C2 B6 B7 58.59(13) .
B2 B6 B7 107.39(17) .
C2 B6 B5 105.83(17) .
B2 B6 B5 107.54(17) .
B7 B6 B5 60.10(15) .
C2 B6 B1 106.27(17) .
B2 B6 B1 59.52(14) .
B7 B6 B1 108.28(17) .
B5 B6 B1 60.37(15) .
C2 B7 B10 59.49(13) .
C2 B7 B6 58.55(13) .
B10 B7 B6 107.32(18) .
C2 B7 B5 105.72(18) .
B10 B7 B5 107.48(17) .
B6 B7 B5 60.00(15) .
C2 B7 B8 106.37(17) .
B10 B7 B8 59.55(14) .
B6 B7 B8 108.33(18) .
B5 B7 B8 60.43(15) .
B10 B8 B9 60.37(14) .
B10 B8 B7 59.96(14) .
B9 B8 B7 108.64(17) .
B10 B8 B4 107.66(18) .
B9 B8 B4 60.03(15) .
B7 B8 B4 107.64(19) .
B10 B8 B5 107.25(17) .
B9 B8 B5 107.78(19) .
B7 B8 B5 59.74(14) .
B4 B8 B5 59.48(15) .
C1 B9 B3 58.92(12) .
C1 B9 B8 105.82(16) .
B3 B9 B8 107.80(19) .
C1 B9 B10 58.83(12) .
B3 B9 B10 106.88(16) .
B8 B9 B10 59.50(14) .
C1 B9 B4 105.65(17) .
B3 B9 B4 59.74(15) .
B8 B9 B4 60.21(16) .
B10 B9 B4 107.11(18) .
C1 B10 C2 60.74(12) .
C1 B10 B8 106.33(16) .
C2 B10 B8 106.17(17) .
C1 B10 B7 107.41(17) .
C2 B10 B7 58.29(13) .
B8 B10 B7 60.49(14) .
C1 B10 B9 58.85(12) .
C2 B10 B9 107.64(16) .
B8 B10 B9 60.13(14) .
B7 B10 B9 108.87(17) .

loop_
_geom_bond_atom_site_label_1
_geom_bond_atom_site_label_2
_geom_bond_distance
_geom_bond_site_symmetry_2
C1 C9 1.500(3) .
C1 B3 1.721(3) .
C1 B9 1.722(3) .
C1 B10 1.721(3) .
C1 B2 1.728(3) .
C1 C2 1.743(3) .
C2 C3 1.511(2) .
C2 B6 1.704(3) .
C2 B7 1.705(3) .
C2 B10 1.726(3) .
C2 B2 1.727(3) .
C3 C4 1.386(3) .
C3 C8 1.389(3) .
C4 C5 1.389(3) .
C5 C6 1.393(3) .
C6 C7 1.387(3) .
C6 C6 1.492(3) 2_554
C7 C8 1.392(3) .
C9 C10 1.384(3) .
C9 C14 1.391(3) .
C10 C11 1.385(3) .
C11 C12 1.376(3) .
C12 C13 1.368(3) .
C12 Br 1.900(2) .
C13 C14 1.387(3) .
B1 B2 1.766(3) .
B1 B3 1.766(4) .
B1 B6 1.780(3) .
B1 B4 1.792(4) .
B1 B5 1.790(4) .
B2 B6 1.776(4) .
B2 B3 1.781(3) .
B3 B4 1.772(4) .
B3 B9 1.776(4) .
B4 B5 1.775(4) .
B4 B9 1.782(4) .
B4 B8 1.785(4) .
B5 B7 1.781(4) .
B5 B6 1.779(4) .
B5 B8 1.793(4) .
B6 B7 1.777(4) .
B7 B10 1.773(4) .
B7 B8 1.783(3) .
B8 B10 1.766(3) .
B8 B9 1.777(4) .
B9 B10 1.781(3) .
